data_4519509
loop_
_publ_author_name
'Aaron Gabriel Numez Avila'
'Thierry Maris'
'James D. Wuest'

_publ_contact_author_id_orcid 0000-0001-9731-4046
_publ_section_title
;
 A Workplan for Using Heteroseeded Crystallizations to Produce New
 Polymorphs, as Illustrated by a Study of Cinnamic Acids
;
_journal_name_full 'Crystal Growth & Design'
_journal_page_first 6370
_journal_page_last 6381
_journal_paper_doi 10.1021/acs.cgd.5c00774
_journal_volume 25
_journal_year 2025
_chemical_formula_moiety 'C9 H7 Cl O2'
_chemical_formula_sum 'C9 H7 Cl O2'
_chemical_formula_weight 182.60
_chemical_name_common 'p-Chloro-trans-cinnamic acid'
_chemical_name_systematic '3-(4-chlorophenyl)prop-2-enoic acid'
_space_group_crystal_system monoclinic
_space_group_IT_number 14
_space_group_name_Hall '-P 2yn'
_space_group_name_H-M_alt 'P 1 21/n 1'
_atom_sites_solution_hydrogens geom
_atom_sites_solution_primary dual
_audit_contact_author_email thierry.maris@umontreal.ca
_audit_contact_author_name 'Thierry Maris'
_audit_contact_author_phone '+1 514 340 4711 2579'
_audit_creation_date 2023-10-16
_cell_angle_alpha 90
_cell_angle_beta 90.537(4)
_cell_angle_gamma 90
_cell_formula_units_Z 4
_cell_length_a 6.7386(4)
_cell_length_b 3.8106(2)
_cell_length_c 31.6319(19)
_cell_measurement_reflns_used 6391
_cell_measurement_temperature 150
_cell_measurement_theta_max 60.770
_cell_measurement_theta_min 5.714
_cell_volume 812.21(8)
_computing_cell_refinement
;
SAINT (2020) V8.40B; Integration Software for Single Crystal Data.
Bruker AXS Inc., Madison, WI 53719-1173.
;
_computing_data_collection
;
APEX 4 (2022) Bruker AXS Inc., Madison, WI 53719-1173.
;
_computing_data_reduction
;
SAINT (2020) V8.40B; Integration Software for Single Crystal Data.
Bruker AXS Inc., Madison, WI 53719-1173.
;
_computing_molecular_graphics 'Olex2 1.3 (Dolomanov et al., 2009)'
_computing_publication_material 'Olex2 1.3 (Dolomanov et al., 2009)'
_computing_structure_refinement 'XL  (Sheldrick, 2008)'
_computing_structure_solution 'XT  (Sheldrick, 2015)'
_diffrn_ambient_temperature 150
_diffrn_detector 'CMOS Area detector'
_diffrn_detector_area_resol_mean 10.42
_diffrn_detector_type 'Bruker CMOS Photon III '
_diffrn_measured_fraction_theta_full 0.990
_diffrn_measured_fraction_theta_max 0.968
_diffrn_measurement_device 'k-geometry diffractometer'
_diffrn_measurement_device_type 'Bruker Venture Metaljet'
_diffrn_measurement_method '\w and \f scans'
_diffrn_radiation_collimation 'Focusing mirrors'
_diffrn_radiation_monochromator 'Helios MX Mirror Optics'
_diffrn_radiation_probe x-ray
_diffrn_radiation_type 'Ga K\a'
_diffrn_radiation_wavelength 1.34139
_diffrn_reflns_av_R_equivalents 0.0344
_diffrn_reflns_av_unetI/netI 0.0268
_diffrn_reflns_Laue_measured_fraction_full 0.990
_diffrn_reflns_Laue_measured_fraction_max 0.968
_diffrn_reflns_limit_h_max 7
_diffrn_reflns_limit_h_min -8
_diffrn_reflns_limit_k_max 4
_diffrn_reflns_limit_k_min -4
_diffrn_reflns_limit_l_max 40
_diffrn_reflns_limit_l_min -37
_diffrn_reflns_number 8708
_diffrn_reflns_point_group_measured_fraction_full 0.990
_diffrn_reflns_point_group_measured_fraction_max 0.968
_diffrn_reflns_theta_full 53.594
_diffrn_reflns_theta_max 60.738
_diffrn_reflns_theta_min 2.431
_diffrn_source 'Metal Jet'
_diffrn_source_current 2.86
_diffrn_source_power 0.1993706
_diffrn_source_target Ga
_diffrn_source_type 'Gallium Liquid Metal Jet Source'
_diffrn_source_voltage 69.71
_exptl_absorpt_coefficient_mu 2.496
_exptl_absorpt_correction_T_max 0.1551
_exptl_absorpt_correction_T_min 0.0553
_exptl_absorpt_correction_type multi-scan
_exptl_absorpt_process_details
;
SADABS-2016/2 (Bruker,2016/2) was used for absorption correction.
wR2(int) was 0.1459 before and 0.0862 after correction.
The Ratio of minimum to maximum transmission is 0.3565.
The \l/2 correction factor is Not present.
;
_exptl_crystal_colour 'clear light colourless'
_exptl_crystal_colour_lustre clear
_exptl_crystal_colour_modifier light
_exptl_crystal_colour_primary colourless
_exptl_crystal_density_diffrn 1.493
_exptl_crystal_description block
_exptl_crystal_F_000 376
_exptl_crystal_recrystallization_method 'crystallised from THF'
_exptl_crystal_size_max 0.08
_exptl_crystal_size_mid 0.07
_exptl_crystal_size_min 0.05
_refine_diff_density_max 0.299
_refine_diff_density_min -0.333
_refine_diff_density_rms 0.064
_refine_ls_extinction_coef .
_refine_ls_extinction_method none
_refine_ls_goodness_of_fit_ref 1.107
_refine_ls_hydrogen_treatment constr
_refine_ls_matrix_type full
_refine_ls_number_parameters 109
_refine_ls_number_reflns 1790
_refine_ls_number_restraints 0
_refine_ls_restrained_S_all 1.107
_refine_ls_R_factor_all 0.0616
_refine_ls_R_factor_gt 0.0572
_refine_ls_shift/su_max 0.001
_refine_ls_shift/su_mean 0.000
_refine_ls_structure_factor_coef Fsqd
_refine_ls_weighting_details 'w=1/[\s^2^(Fo^2^)+(0.0447P)^2^+1.2517P] where P=(Fo^2^+2Fc^2^)/3'
_refine_ls_weighting_scheme calc
_refine_ls_wR_factor_gt 0.1446
_refine_ls_wR_factor_ref 0.1477
_reflns_Friedel_coverage 0.000
_reflns_Friedel_fraction_full .
_reflns_Friedel_fraction_max .
_reflns_number_gt 1633
_reflns_number_total 1790
_reflns_threshold_expression 'I > 2\s(I)'
_cod_data_source_file 01-4ClCA-jw26223-P21n.cif
_cod_data_source_block jw26223
_cod_database_code 4519509

loop_
_space_group_symop_id
_space_group_symop_operation_xyz
1 'x, y, z'
2 '-x+1/2, y+1/2, -z+1/2'
3 '-x, -y, -z'
4 'x-1/2, -y-1/2, z-1/2'

loop_
_atom_site_label
_atom_site_type_symbol
_atom_site_fract_x
_atom_site_fract_y
_atom_site_fract_z
_atom_site_U_iso_or_equiv
_atom_site_adp_type
_atom_site_occupancy
_atom_site_site_symmetry_order
_atom_site_calc_flag
_atom_site_refinement_flags_posn
_atom_site_refinement_flags_adp
_atom_site_refinement_flags_occupancy
_atom_site_disorder_assembly
_atom_site_disorder_group
Cl1 Cl 1.10295(12) 0.4552(2) 0.71232(3) 0.0560(3) Uani 1 1 d . . . . .
O1 O 0.2210(3) 0.7686(7) 0.49418(6) 0.0534(6) Uani 1 1 d . . . . .
H1 H 0.115829 0.841828 0.482771 0.080 Uiso 0.5 1 calc R U P A 1
C1 C 0.2270(4) 0.8672(7) 0.53327(9) 0.0412(6) Uani 1 1 d . . . . .
O2 O 0.0922(3) 1.0434(6) 0.55011(6) 0.0503(5) Uani 1 1 d . . . . .
H2 H 0.002361 1.084136 0.532199 0.075 Uiso 0.5 1 calc R U P B 2
C2 C 0.4035(4) 0.7597(8) 0.55744(9) 0.0435(6) Uani 1 1 d . . . . .
H2A H 0.505759 0.634534 0.543498 0.052 Uiso 1 1 calc R U . . .
C3 C 0.4244(4) 0.8328(7) 0.59846(9) 0.0407(6) Uani 1 1 d . . . . .
H3 H 0.319119 0.958506 0.611300 0.049 Uiso 1 1 calc R U . . .
C4 C 0.5921(4) 0.7396(7) 0.62562(9) 0.0387(6) Uani 1 1 d . . . . .
C5 C 0.5842(4) 0.8122(7) 0.66891(8) 0.0395(6) Uani 1 1 d . . . . .
H5 H 0.469468 0.921132 0.680185 0.047 Uiso 1 1 calc R U . . .
C6 C 0.7410(4) 0.7278(7) 0.69557(9) 0.0387(6) Uani 1 1 d . . . . .
H6 H 0.734129 0.779027 0.724916 0.046 Uiso 1 1 calc R U . . .
C7 C 0.9082(4) 0.5679(7) 0.67916(9) 0.0407(6) Uani 1 1 d . . . . .
C8 C 0.9207(4) 0.4953(7) 0.63620(9) 0.0420(6) Uani 1 1 d . . . . .
H8 H 1.036034 0.386749 0.625134 0.050 Uiso 1 1 calc R U . . .
C9 C 0.7648(4) 0.5818(7) 0.60985(9) 0.0415(6) Uani 1 1 d . . . . .
H9 H 0.774004 0.534022 0.580454 0.050 Uiso 1 1 calc R U . . .

loop_
_atom_site_aniso_label
_atom_site_aniso_U_11
_atom_site_aniso_U_22
_atom_site_aniso_U_33
_atom_site_aniso_U_23
_atom_site_aniso_U_13
_atom_site_aniso_U_12
Cl1 0.0498(5) 0.0516(5) 0.0664(5) 0.0034(3) -0.0060(3) 0.0003(3)
O1 0.0508(12) 0.0674(15) 0.0420(11) -0.0062(10) -0.0040(9) 0.0142(11)
C1 0.0406(14) 0.0365(14) 0.0464(15) 0.0011(11) 0.0010(11) -0.0007(12)
O2 0.0510(12) 0.0569(13) 0.0430(11) -0.0055(9) -0.0027(9) 0.0132(10)
C2 0.0391(14) 0.0397(15) 0.0516(16) -0.0003(12) 0.0026(12) 0.0073(12)
C3 0.0367(14) 0.0354(14) 0.0500(15) 0.0003(11) 0.0015(11) 0.0024(11)
C4 0.0370(14) 0.0316(13) 0.0475(15) 0.0009(11) 0.0006(11) -0.0016(11)
C5 0.0380(14) 0.0345(13) 0.0459(14) -0.0015(11) 0.0049(11) -0.0010(11)
C6 0.0403(14) 0.0316(13) 0.0441(14) -0.0017(10) 0.0008(11) -0.0028(11)
C7 0.0421(14) 0.0313(13) 0.0487(15) 0.0036(11) -0.0024(11) -0.0037(11)
C8 0.0399(14) 0.0322(14) 0.0540(16) -0.0020(11) 0.0063(12) 0.0025(11)
C9 0.0449(15) 0.0376(14) 0.0420(14) -0.0030(11) 0.0034(11) 0.0004(12)

loop_
_atom_type_symbol
_atom_type_description
_atom_type_scat_dispersion_real
_atom_type_scat_dispersion_imag
_atom_type_scat_source
C C 0.0137 0.0067 'International Tables Vol C Tables 4.2.6.8 and 6.1.1.4'
H H 0.0000 0.0000 'International Tables Vol C Tables 4.2.6.8 and 6.1.1.4'
O O 0.0389 0.0241 'International Tables Vol C Tables 4.2.6.8 and 6.1.1.4'
Cl Cl 0.3281 0.5435 'International Tables Vol C Tables 4.2.6.8 and 6.1.1.4'

loop_
_geom_angle_atom_site_label_1
_geom_angle_atom_site_label_2
_geom_angle_atom_site_label_3
_geom_angle
_geom_angle_site_symmetry_1
_geom_angle_site_symmetry_3
C1 O1 H1 109.5 . .
O1 C1 C2 115.8(3) . .
O2 C1 O1 123.1(3) . .
O2 C1 C2 121.1(3) . .
C1 O2 H2 109.5 . .
C1 C2 H2A 119.1 . .
C3 C2 C1 121.8(3) . .
C3 C2 H2A 119.1 . .
C2 C3 H3 116.7 . .
C2 C3 C4 126.6(3) . .
C4 C3 H3 116.7 . .
C5 C4 C3 119.5(3) . .
C5 C4 C9 118.1(3) . .
C9 C4 C3 122.4(3) . .
C4 C5 H5 119.5 . .
C6 C5 C4 121.0(3) . .
C6 C5 H5 119.5 . .
C5 C6 H6 120.2 . .
C5 C6 C7 119.5(3) . .
C7 C6 H6 120.2 . .
C6 C7 Cl1 119.8(2) . .
C6 C7 C8 120.7(3) . .
C8 C7 Cl1 119.4(2) . .
C7 C8 H8 120.3 . .
C9 C8 C7 119.5(3) . .
C9 C8 H8 120.3 . .
C4 C9 H9 119.4 . .
C8 C9 C4 121.2(3) . .
C8 C9 H9 119.4 . .

loop_
_geom_bond_atom_site_label_1
_geom_bond_atom_site_label_2
_geom_bond_distance
_geom_bond_site_symmetry_2
Cl1 C7 1.727(3) .
O1 H1 0.8400 .
O1 C1 1.293(3) .
C1 O2 1.253(3) .
C1 C2 1.466(4) .
O2 H2 0.8400 .
C2 H2A 0.9500 .
C2 C3 1.333(4) .
C3 H3 0.9500 .
C3 C4 1.457(4) .
C4 C5 1.399(4) .
C4 C9 1.406(4) .
C5 H5 0.9500 .
C5 C6 1.384(4) .
C6 H6 0.9500 .
C6 C7 1.386(4) .
C7 C8 1.390(4) .
C8 H8 0.9500 .
C8 C9 1.375(4) .
C9 H9 0.9500 .

loop_
_geom_hbond_atom_site_label_D
_geom_hbond_atom_site_label_H
_geom_hbond_atom_site_label_A
_geom_hbond_distance_DH
_geom_hbond_distance_HA
_geom_hbond_distance_DA
_geom_hbond_angle_DHA
_geom_hbond_site_symmetry_A
_geom_hbond_publ_flag
O1 H1 O2 0.84 1.79 2.622(3) 169.4 3_576 yes
O2 H2 O1 0.84 1.80 2.622(3) 164.3 3_576 yes

loop_
_geom_torsion_atom_site_label_1
_geom_torsion_atom_site_label_2
_geom_torsion_atom_site_label_3
_geom_torsion_atom_site_label_4
_geom_torsion
_geom_torsion_site_symmetry_1
_geom_torsion_site_symmetry_2
_geom_torsion_site_symmetry_3
_geom_torsion_site_symmetry_4
Cl1 C7 C8 C9 179.3(2) . . . .
O1 C1 C2 C3 -177.4(3) . . . .
C1 C2 C3 C4 179.9(3) . . . .
O2 C1 C2 C3 2.6(5) . . . .
C2 C3 C4 C5 -175.0(3) . . . .
C2 C3 C4 C9 5.8(5) . . . .
C3 C4 C5 C6 -179.9(3) . . . .
C3 C4 C9 C8 -179.8(3) . . . .
C4 C5 C6 C7 -0.2(4) . . . .
C5 C4 C9 C8 1.1(4) . . . .
C5 C6 C7 Cl1 -179.0(2) . . . .
C5 C6 C7 C8 0.7(4) . . . .
C6 C7 C8 C9 -0.3(4) . . . .
C7 C8 C9 C4 -0.6(4) . . . .
C9 C4 C5 C6 -0.7(4) . . . .

_cod_database_fobs_code 4519509
